data_7715247
loop_
_publ_author_name
'Franke, Maurice'
'Klingsiek, Maximilian J.'
'Buth, Julian'
'Lamm, Jan-Hendrik'
'Neumann, Beate'
'Stammler, Hans-Georg'
'Mitzel, Norbert W.'

_publ_section_title
;
 Hexadentate poly-Lewis acids based on the bowl-shaped
 tribenzotriquinacene.
;
_journal_issue 18
_journal_name_full 'Dalton transactions (Cambridge, England : 2003)'
_journal_page_first 7751
_journal_page_last 7762
_journal_paper_doi 10.1039/d4dt00379a
_journal_volume 53
_journal_year 2024
_chemical_formula_moiety 'C61 H81 Si6, 2.5[C6H6], 1[C6H6]'
_chemical_formula_sum 'C82 H102 Si6'
_chemical_formula_weight 1256.17
_space_group_crystal_system monoclinic
_space_group_IT_number 15
_space_group_name_Hall '-I 2ya'
_space_group_name_H-M_alt 'I 1 2/a 1'
_atom_sites_solution_hydrogens geom
_atom_sites_solution_primary dual
_audit_creation_date 2021-11-23
_audit_creation_method
;
Olex2 1.3-ac4
(compiled 2019.04.23 svn.r3594 for Rigaku Oxford Diffraction, GUI svn.r5739)
;
_audit_update_record
;
2024-01-16 deposited with the CCDC.	2024-02-21 downloaded from the CCDC.
;
_cell_angle_alpha 90
_cell_angle_beta 99.9320(10)
_cell_angle_gamma 90
_cell_formula_units_Z 8
_cell_length_a 27.3971(4)
_cell_length_b 25.3293(3)
_cell_length_c 24.4731(3)
_cell_measurement_reflns_used 71305
_cell_measurement_temperature 100.00(10)
_cell_measurement_theta_max 76.0920
_cell_measurement_theta_min 3.4560
_cell_volume 16728.6(4)
_computing_cell_refinement 'CrysAlisPro 1.171.41.104a (Rigaku OD, 2021)'
_computing_data_collection 'CrysAlisPro 1.171.41.104a (Rigaku OD, 2021)'
_computing_data_reduction 'CrysAlisPro 1.171.41.104a (Rigaku OD, 2021)'
_computing_molecular_graphics 'Olex2 (Dolomanov et al., 2009)'
_computing_publication_material 'Olex2 (Dolomanov et al., 2009)'
_computing_structure_refinement 'ShelXL (Sheldrick, 2015)'
_computing_structure_solution 'ShelXT (Sheldrick, 2015)'
_diffrn_ambient_environment N~2~
_diffrn_ambient_temperature 100.00(10)
_diffrn_detector 'CCD plate'
_diffrn_detector_area_resol_mean 5.3114
_diffrn_detector_type Atlas
_diffrn_measured_fraction_theta_full 0.997
_diffrn_measured_fraction_theta_max 0.988
_diffrn_measurement_details
;
List of Runs (angles in degrees, time in seconds):

  # Type    Start    End  Width  t~exp~   \w     \q     \k     \f   Frames
#--------------------------------------------------------------------------
  1  \w    -54.00  27.00   1.00    3.00    --  -38.50  32.00-110.00   81
  2  \w    -56.00  32.00   1.00    3.00    --  -38.50  37.00 -30.00   88
  3  \w    -59.00  33.00   1.00    3.00    --  -38.50  37.00 150.00   92
  4  \w    -56.00  14.00   1.00    3.00    --  -38.50  37.00  60.00   70
  5  \w    -86.00 -47.00   1.00    3.00    --  -38.50 125.00 -60.00   39
  6  \w     12.00  39.00   1.00    3.00    --   42.70  80.00-127.93   27
  7  \w     18.00  79.00   1.00    3.00    --   42.70  57.00 -60.00   61
  8  \w     12.00  37.00   1.00    3.00    --   42.70  80.00 117.21   25
  9  \w     12.00  41.00   1.00    3.00    --   42.70  82.00 176.37   29
 10  \w     25.00 109.00   1.00    3.00    --   42.70  32.00-110.00   84
 11  \w     46.00  97.00   1.00    3.00    --   42.70-125.00-180.00   51
 12  \w     12.00  40.00   1.00    3.00    --   42.70  78.00  56.01   28
 13  \w     20.00  51.00   1.00    3.00    --   42.70  57.00 150.00   31
 14  \w     11.00  38.00   1.00    3.00    --   42.70  82.00 -88.36   27
 15  \w     54.00 105.00   1.00    3.00    --   42.70  57.00 150.00   51
 16  \w     13.00  40.00   1.00    3.00    --   42.70  78.00  -5.75   27
 17  \w     20.00  89.00   1.00    3.00    --   42.70  57.00  90.00   69
 18  \w     18.00  96.00   1.00    3.00    --   42.70  57.00   0.00   78
 19  \w     86.00 158.00   1.00   12.50    --  111.00  58.00 104.79   72
 20  \w     82.00 171.00   1.00   12.50    --  111.00  71.00  10.56   89
 21  \w     86.00 167.00   1.00   12.50    --  111.00  57.00 115.81   81
 22  \w     84.00 176.00   1.00   12.50    --  111.00  63.00 -18.23   92
 23  \w     42.00  69.00   1.00   12.50    --  111.00-100.00 158.30   27
 24  \w     41.00 108.00   1.00   12.50    --  111.00-107.00  89.12   67
 25  \w     78.00 107.00   1.00   12.50    --  111.00-100.00 158.30   29
 26  \w     89.00 119.00   1.00   12.50    --  111.00  45.00  90.00   30
 27  \w     43.00 113.00   1.00   12.50    --  111.00-125.00 -30.00   70
 28  \w     31.00 107.00   1.00   12.50    --  111.00 -94.00 -30.00   76
 29  \w     89.00 116.00   1.00   12.50    --  111.00  45.00 -30.00   27
 30  \w     85.00 111.00   1.00   12.50    --  111.00  60.00 -36.52   26
 31  \w     87.00 176.00   1.00   12.50    --  111.00  54.00  50.67   89
 32  \w    121.00 148.00   1.00   12.50    --  111.00  57.00 -81.00   27
 33  \w    100.00 126.00   1.00   12.50    --  111.00-143.00 -66.53   26
 34  \w     83.00 177.00   1.00   12.50    --  111.00  68.00 -73.96   94
 35  \w     85.00 111.00   1.00   12.50    --  111.00  61.00  88.90   26
 36  \w     83.00 109.00   1.00   12.50    --  111.00  67.00   4.14   26
 37  \w     85.00 112.00   1.00   12.50    --  111.00  61.00 150.00   27
 38  \w     85.00 111.00   1.00   12.50    --  111.00  61.00  60.00   26
 39  \w    118.00 178.00   1.00   12.50    --  111.00  69.00 165.36   60
 40  \w     82.00 178.00   1.00   12.50    --  111.00  71.00-115.04   96
 41  \w    121.00 148.00   1.00   12.50    --  111.00  56.00-124.14   27
 42  \w     43.00 132.00   1.00   12.50    --  111.00 -61.00 150.00   89
 43  \w     85.00 112.00   1.00   12.50    --  111.00  61.00 -60.00   27
 44  \w    139.00 178.00   1.00   12.50    --  111.00  61.00 -60.00   39
 45  \w     90.00 116.00   1.00   12.50    --  111.00  45.00-150.00   26
 46  \w     32.00  85.00   1.00   12.50    --  111.00 -94.00  30.00   53
 47  \w     85.00 112.00   1.00   12.50    --  111.00  61.00  30.00   27
 48  \w     85.00 112.00   1.00   12.50    --  111.00  61.00 -30.00   27
 49  \w     89.00 136.00   1.00   12.50    --  111.00  45.00-180.00   47
 50  \w     89.00 115.00   1.00   12.50    --  111.00  45.00-120.00   26
 51  \w     86.00 176.00   1.00   12.50    --  111.00  61.00   0.00   90
 52  \w     85.00 111.00   1.00   12.50    --  111.00  60.00 144.07   26
 53  \w     83.00 110.00   1.00   12.50    --  111.00  69.00 165.36   27
 54  \w    126.00 162.00   1.00   12.50    --  111.00  45.00  90.00   36
 55  \w     43.00 118.00   1.00   12.50    --  111.00 -61.00  60.00   75
 56  \w     85.00 122.00   1.00   12.50    --  111.00  61.00-120.00   37
 57  \w    119.00 175.00   1.00   12.50    --  111.00  61.00-150.00   56
 58  \w     83.00 109.00   1.00   12.50    --  111.00  70.00  73.18   26
 59  \w     84.00 111.00   1.00   12.50    --  111.00  63.00  46.69   27
 60  \w     85.00 112.00   1.00   12.50    --  111.00  61.00-150.00   27
 61  \w     86.00 113.00   1.00   12.50    --  111.00  57.00 -92.78   27
 62  \w     85.00 112.00   1.00   12.50    --  111.00  61.00-180.00   27
 63  \w     82.00 108.00   1.00   12.50    --  111.00  71.00 -86.44   26
 64  \w     84.00 178.00   1.00   12.50    --  111.00  63.00 123.38   94
 65  \w     86.00 114.00   1.00   12.50    --  111.00  56.00-124.14   28
 66  \w     86.00 113.00   1.00   12.50    --  111.00  57.00 -81.00   27
 67  \w     84.00 111.00   1.00   12.50    --  111.00  63.00 -10.63   27
;
_diffrn_measurement_device 'four-circle diffractometer'
_diffrn_measurement_device_type 'SuperNova, Dual, Cu at home/near, Atlas'
_diffrn_measurement_method '\w scans'
_diffrn_orient_matrix_type 'CrysAlisPro convention (1999,Acta A55,543-557)'
_diffrn_orient_matrix_UB_11 -0.0230766000
_diffrn_orient_matrix_UB_12 -0.0380470000
_diffrn_orient_matrix_UB_13 -0.0465130000
_diffrn_orient_matrix_UB_21 0.0038764000
_diffrn_orient_matrix_UB_22 -0.0454617000
_diffrn_orient_matrix_UB_23 0.0422866000
_diffrn_orient_matrix_UB_31 -0.0520942000
_diffrn_orient_matrix_UB_32 0.0134565000
_diffrn_orient_matrix_UB_33 0.0116117000
_diffrn_radiation_monochromator mirror
_diffrn_radiation_probe x-ray
_diffrn_radiation_type 'Cu K\a'
_diffrn_radiation_wavelength 1.54184
_diffrn_reflns_av_R_equivalents 0.0329
_diffrn_reflns_av_unetI/netI 0.0144
_diffrn_reflns_Laue_measured_fraction_full 0.997
_diffrn_reflns_Laue_measured_fraction_max 0.988
_diffrn_reflns_limit_h_max 31
_diffrn_reflns_limit_h_min -34
_diffrn_reflns_limit_k_max 31
_diffrn_reflns_limit_k_min -31
_diffrn_reflns_limit_l_max 30
_diffrn_reflns_limit_l_min -30
_diffrn_reflns_number 166256
_diffrn_reflns_point_group_measured_fraction_full 0.997
_diffrn_reflns_point_group_measured_fraction_max 0.988
_diffrn_reflns_theta_full 67.684
_diffrn_reflns_theta_max 76.718
_diffrn_reflns_theta_min 2.392
_diffrn_source 'micro-focus sealed X-ray tube'
_diffrn_source_type 'SuperNova (Cu) X-ray Source'
_exptl_absorpt_coefficient_mu 1.208
_exptl_absorpt_correction_T_max 1.000
_exptl_absorpt_correction_T_min 0.644
_exptl_absorpt_correction_type gaussian
_exptl_absorpt_process_details
;
CrysAlisPro 1.171.41.104a (Rigaku Oxford Diffraction, 2021)
Numerical absorption correction based on gaussian integration over
a multifaceted crystal model
Empirical absorption correction using spherical harmonics,
implemented in SCALE3 ABSPACK scaling algorithm.
;
_exptl_crystal_colour 'clear colourless'
_exptl_crystal_colour_lustre clear
_exptl_crystal_colour_primary colourless
_exptl_crystal_density_diffrn 0.998
_exptl_crystal_description block
_exptl_crystal_F_000 5424
_exptl_crystal_size_max 0.24
_exptl_crystal_size_mid 0.17
_exptl_crystal_size_min 0.16
_refine_diff_density_max 0.812
_refine_diff_density_min -0.734
_refine_diff_density_rms 0.077
_refine_ls_extinction_method none
_refine_ls_goodness_of_fit_ref 1.046
_refine_ls_hydrogen_treatment constr
_refine_ls_matrix_type full
_refine_ls_number_parameters 709
_refine_ls_number_reflns 17424
_refine_ls_number_restraints 157
_refine_ls_restrained_S_all 1.052
_refine_ls_R_factor_all 0.1033
_refine_ls_R_factor_gt 0.0979
_refine_ls_shift/su_max 0.001
_refine_ls_shift/su_mean 0.000
_refine_ls_structure_factor_coef Fsqd
_refine_ls_weighting_details 'w=1/[\s^2^(Fo^2^)+(0.1613P)^2^+39.5396P] where P=(Fo^2^+2Fc^2^)/3'
_refine_ls_weighting_scheme calc
_refine_ls_wR_factor_gt 0.2880
_refine_ls_wR_factor_ref 0.2938
_reflns_Friedel_coverage 0.000
_reflns_number_gt 15581
_reflns_number_total 17424
_reflns_threshold_expression 'I > 2\s(I)'
_cod_data_source_file d4dt00379a2.cif
_cod_data_source_block 4
_cod_depositor_comments 'Adding full bibliography for 7715245--7715251.cif.'
_cod_database_code 7715247
_shelx_shelxl_version_number 2018/3
_chemical_oxdiff_formula 'C61 H82 Si6'
_shelx_space_group_comment
;
The symmetry employed for this shelxl refinement is uniquely defined
by the following loop, which should always be used as a source of
symmetry information in preference to the above space-group names.
They are only intended as comments.
;
_shelx_estimated_absorpt_t_max 0.830
_shelx_estimated_absorpt_t_min 0.760
_reflns_odcompleteness_completeness 99.80
_reflns_odcompleteness_iscentric 1
_reflns_odcompleteness_theta 71.98
_olex2_refinement_description
;
1. Fixed Uiso
 At 1.2 times of:
  All C(H) groups, All C(H,H) groups
 At 1.5 times of:
  All C(H,H,H) groups
2. Rigid body (RIGU) restrains
 Si2, C37, C38, C39A, C39B, C40A, C40B, C41A, C41B
 with sigma for 1-2 distances of 0.0001 and sigma for 1-3 distances of 0.0001
 Si6A, Si6B, C58, C59A, C59B, C60A, C60B, C61A, C61B
 with sigma for 1-2 distances of 0.0001 and sigma for 1-3 distances of 0.0001
 Si5, C53, C54A, C54B, C55A, C55B, C56A, C56B
 with sigma for 1-2 distances of 0.0001 and sigma for 1-3 distances of 0.0001
3. Others
 Sof(C39B)=Sof(H39A)=Sof(H39B)=Sof(H39C)=Sof(C40B)=Sof(H40A)=Sof(H40B)=
 Sof(H40C)=Sof(C41B)=Sof(H41A)=Sof(H41B)=Sof(H41C)=1-FVAR(1)
 Sof(C39A)=Sof(H39D)=Sof(H39E)=Sof(H39F)=Sof(C40A)=Sof(H40D)=Sof(H40E)=
 Sof(H40F)=Sof(C41A)=Sof(H41D)=Sof(H41E)=Sof(H41F)=FVAR(1)
 Sof(C54B)=Sof(H54A)=Sof(H54B)=Sof(H54C)=Sof(C55B)=Sof(H55A)=Sof(H55B)=
 Sof(H55C)=Sof(C56B)=Sof(H56A)=Sof(H56B)=Sof(H56C)=1-FVAR(2)
 Sof(C54A)=Sof(H54D)=Sof(H54E)=Sof(H54F)=Sof(C55A)=Sof(H55D)=Sof(H55E)=
 Sof(H55F)=Sof(C56A)=Sof(H56D)=Sof(H56E)=Sof(H56F)=FVAR(2)
 Sof(Si6B)=Sof(C59B)=Sof(H59D)=Sof(H59E)=Sof(H59F)=Sof(C60B)=Sof(H60A)=
 Sof(H60B)=Sof(H60C)=Sof(C61B)=Sof(H61A)=Sof(H61B)=Sof(H61C)=1-FVAR(3)
 Sof(Si6A)=Sof(C59A)=Sof(H59A)=Sof(H59B)=Sof(H59C)=Sof(C60A)=Sof(H60D)=
 Sof(H60E)=Sof(H60F)=Sof(C61A)=Sof(H61D)=Sof(H61E)=Sof(H61F)=FVAR(3)
4.a Secondary CH2 refined with riding coordinates:
 C23(H23A,H23B), C24(H24A,H24B), C26(H26A,H26B), C27(H27A,H27B), C29(H29A,
 H29B), C30(H30A,H30B)
4.b Me refined with riding coordinates:
 C39A(H39D,H39E,H39F), C39B(H39A,H39B,H39C), C40A(H40D,H40E,H40F), C40B(H40A,
 H40B,H40C), C41A(H41D,H41E,H41F), C41B(H41A,H41B,H41C), C54A(H54D,H54E,H54F),
 C54B(H54A,H54B,H54C), C55A(H55D,H55E,H55F), C55B(H55A,H55B,H55C), C56A(H56D,
 H56E,H56F), C56B(H56A,H56B,H56C), C59A(H59A,H59B,H59C), C59B(H59D,H59E,H59F),
 C60A(H60D,H60E,H60F), C60B(H60A,H60B,H60C), C61A(H61D,H61E,H61F), C61B(H61A,
 H61B,H61C)
4.c Aromatic/amide H refined with riding coordinates:
 C4(H4), C7(H7), C11(H11), C14(H14), C18(H18), C21(H21)
4.d Idealised Me refined as rotating group:
 C25(H25A,H25B,H25C), C28(H28A,H28B,H28C), C31(H31A,H31B,H31C), C34(H34A,H34B,
 H34C), C35(H35A,H35B,H35C), C36(H36A,H36B,H36C), C44(H44A,H44B,H44C), C45(H45A,
 H45B,H45C), C46(H46A,H46B,H46C), C49(H49A,H49B,H49C), C50(H50A,H50B,H50C),
 C51(H51A,H51B,H51C)
;
_smtbx_masks_void_probe_radius 1.2
_smtbx_masks_void_truncation_radius 1.2
_olex2_date_sample_data_collection 2021-09-15
_olex2_submission_special_instructions 'No special instructions were received'
_oxdiff_exptl_absorpt_empirical_details
;
Empirical correction (ABSPACK) includes:
- Absorption correction using spherical harmonics
- Frame scaling
- Detector area scaling
;
_oxdiff_exptl_absorpt_empirical_full_max 1.151
_oxdiff_exptl_absorpt_empirical_full_min 0.884

loop_
_space_group_symop_operation_xyz
'x, y, z'
'-x+1/2, y, -z'
'x+1/2, y+1/2, z+1/2'
'-x+1, y+1/2, -z+1/2'
'-x, -y, -z'
'x-1/2, -y, z'
'-x+1/2, -y+1/2, -z+1/2'
'x, -y+1/2, z+1/2'

loop_
_atom_site_label
_atom_site_type_symbol
_atom_site_fract_x
_atom_site_fract_y
_atom_site_fract_z
_atom_site_U_iso_or_equiv
_atom_site_adp_type
_atom_site_occupancy
_atom_site_site_symmetry_order
_atom_site_calc_flag
_atom_site_refinement_flags_posn
_atom_site_refinement_flags_adp
_atom_site_refinement_flags_occupancy
_atom_site_disorder_assembly
_atom_site_disorder_group
Si1 Si 0.46993(4) 0.35853(4) 0.51687(4) 0.0553(3) Uani 1 1 d . . . . .
Si2 Si 0.34402(5) 0.54511(6) 0.44180(4) 0.0723(3) Uani 1 1 d . U . . .
Si3 Si 0.45607(6) 0.85336(5) 0.47468(4) 0.0787(4) Uani 1 1 d . . . . .
Si4 Si 0.65919(5) 0.90141(4) 0.58636(6) 0.0705(3) Uani 1 1 d . . . . .
Si5 Si 0.84657(4) 0.58550(5) 0.66851(7) 0.0878(4) Uani 1 1 d . U . . .
Si6A Si 0.78786(8) 0.39511(7) 0.73069(8) 0.0556(5) Uani 0.657(6) 1 d . U P A 1
Si6B Si 0.7684(2) 0.3787(2) 0.7387(2) 0.0865(15) Uani 0.343(6) 1 d . U P A 2
C1 C 0.54063(10) 0.62858(10) 0.76474(11) 0.0365(5) Uani 1 1 d . . . . .
C2 C 0.54998(11) 0.56829(10) 0.75599(12) 0.0401(6) Uani 1 1 d . . . . .
C3 C 0.51500(11) 0.55538(10) 0.70282(12) 0.0396(6) Uani 1 1 d . . . . .
C4 C 0.51072(11) 0.50773(11) 0.67376(13) 0.0448(6) Uani 1 1 d . . . . .
H4 H 0.530508 0.478369 0.687942 0.054 Uiso 1 1 calc R . . . .
C5 C 0.47743(11) 0.50304(11) 0.62388(13) 0.0459(7) Uani 1 1 d . . . . .
C6 C 0.44695(11) 0.54649(11) 0.60396(12) 0.0437(6) Uani 1 1 d . . . . .
C7 C 0.45142(11) 0.59411(11) 0.63437(12) 0.0413(6) Uani 1 1 d . . . . .
H7 H 0.430880 0.623369 0.621638 0.050 Uiso 1 1 calc R . . . .
C8 C 0.48567(10) 0.59807(10) 0.68262(11) 0.0375(5) Uani 1 1 d . . . . .
C9 C 0.49769(10) 0.64715(10) 0.71853(11) 0.0357(5) Uani 1 1 d . . . . .
C10 C 0.52087(9) 0.68997(10) 0.68798(11) 0.0348(5) Uani 1 1 d . . . . .
C11 C 0.49826(10) 0.71997(10) 0.64414(11) 0.0375(5) Uani 1 1 d . . . . .
H11 H 0.464378 0.714197 0.628919 0.045 Uiso 1 1 calc R . . . .
C12 C 0.52525(10) 0.75928(10) 0.62172(11) 0.0386(5) Uani 1 1 d . . . . .
C13 C 0.57574(10) 0.76735(11) 0.64484(12) 0.0407(6) Uani 1 1 d . . . . .
C14 C 0.59825(10) 0.73546(11) 0.68828(13) 0.0413(6) Uani 1 1 d . . . . .
H14 H 0.632330 0.740106 0.703336 0.050 Uiso 1 1 calc R . . . .
C15 C 0.57074(10) 0.69674(10) 0.70964(11) 0.0359(5) Uani 1 1 d . . . . .
C16 C 0.58856(10) 0.65958(10) 0.75767(11) 0.0362(5) Uani 1 1 d . . . . .
C17 C 0.62341(10) 0.61698(11) 0.74342(11) 0.0379(5) Uani 1 1 d . . . . .
C18 C 0.67051(10) 0.62403(11) 0.73112(12) 0.0421(6) Uani 1 1 d . . . . .
H18 H 0.683371 0.658502 0.727878 0.050 Uiso 1 1 calc R . . . .
C19 C 0.69912(11) 0.57886(13) 0.72347(13) 0.0474(7) Uani 1 1 d . . . . .
C20 C 0.68008(12) 0.52826(12) 0.73055(13) 0.0463(6) Uani 1 1 d . . . . .
C21 C 0.63201(12) 0.52255(11) 0.74106(12) 0.0448(6) Uani 1 1 d . . . . .
H21 H 0.618701 0.488313 0.744509 0.054 Uiso 1 1 calc R . . . .
C22 C 0.60363(11) 0.56685(11) 0.74649(11) 0.0395(6) Uani 1 1 d . . . . .
C23 C 0.54262(13) 0.53243(12) 0.80452(14) 0.0505(7) Uani 1 1 d . . . . .
H23A H 0.551885 0.495948 0.796007 0.061 Uiso 1 1 calc R . . . .
H23B H 0.565660 0.543989 0.838083 0.061 Uiso 1 1 calc R . . . .
C24 C 0.49059(15) 0.53161(14) 0.81766(16) 0.0606(9) Uani 1 1 d . . . . .
H24A H 0.467405 0.518329 0.785001 0.073 Uiso 1 1 calc R . . . .
H24B H 0.480531 0.568054 0.825242 0.073 Uiso 1 1 calc R . . . .
C25 C 0.4869(2) 0.49688(18) 0.8676(2) 0.0844(14) Uani 1 1 d . . . . .
H25A H 0.496778 0.460735 0.860158 0.127 Uiso 1 1 calc GR . . . .
H25B H 0.452720 0.496885 0.874365 0.127 Uiso 1 1 calc GR . . . .
H25C H 0.508964 0.510653 0.900277 0.127 Uiso 1 1 calc GR . . . .
C26 C 0.45119(10) 0.66712(10) 0.74003(12) 0.0390(6) Uani 1 1 d . . . . .
H26A H 0.424794 0.673907 0.707735 0.047 Uiso 1 1 calc R . . . .
H26B H 0.439325 0.638683 0.762215 0.047 Uiso 1 1 calc R . . . .
C27 C 0.45863(11) 0.71713(11) 0.77544(13) 0.0429(6) Uani 1 1 d . . . . .
H27A H 0.486573 0.711647 0.806420 0.051 Uiso 1 1 calc R . . . .
H27B H 0.467478 0.746692 0.752555 0.051 Uiso 1 1 calc R . . . .
C28 C 0.41258(13) 0.73188(12) 0.79889(16) 0.0550(8) Uani 1 1 d . . . . .
H28A H 0.385353 0.739585 0.768369 0.083 Uiso 1 1 calc GR . . . .
H28B H 0.419493 0.763156 0.822538 0.083 Uiso 1 1 calc GR . . . .
H28C H 0.403214 0.702420 0.820895 0.083 Uiso 1 1 calc GR . . . .
C29 C 0.61227(10) 0.69094(11) 0.80970(12) 0.0417(6) Uani 1 1 d . . . . .
H29A H 0.640113 0.711980 0.800270 0.050 Uiso 1 1 calc R . . . .
H29B H 0.587346 0.716033 0.819262 0.050 Uiso 1 1 calc R . . . .
C30 C 0.63162(13) 0.65773(14) 0.86093(13) 0.0524(7) Uani 1 1 d . . . . .
H30A H 0.603996 0.636592 0.870753 0.063 Uiso 1 1 calc R . . . .
H30B H 0.656993 0.632891 0.851955 0.063 Uiso 1 1 calc R . . . .
C31 C 0.65383(16) 0.69047(17) 0.91006(16) 0.0676(10) Uani 1 1 d . . . . .
H31A H 0.679281 0.713774 0.899669 0.101 Uiso 1 1 calc GR . . . .
H31B H 0.668864 0.667213 0.940340 0.101 Uiso 1 1 calc GR . . . .
H31C H 0.627866 0.711794 0.922260 0.101 Uiso 1 1 calc GR . . . .
C32 C 0.47423(12) 0.45517(12) 0.59227(15) 0.0514(7) Uani 1 1 d . . . . .
C33 C 0.47227(13) 0.41523(13) 0.56490(15) 0.0543(8) Uani 1 1 d . . . . .
C34 C 0.53502(15) 0.33537(15) 0.51790(19) 0.0672(10) Uani 1 1 d . . . . .
H34A H 0.554043 0.363296 0.503462 0.101 Uiso 1 1 calc GR . . . .
H34B H 0.534655 0.303784 0.494699 0.101 Uiso 1 1 calc GR . . . .
H34C H 0.550408 0.326905 0.556064 0.101 Uiso 1 1 calc GR . . . .
C35 C 0.43247(17) 0.30526(15) 0.5403(2) 0.0721(11) Uani 1 1 d . . . . .
H35A H 0.449554 0.291358 0.575923 0.108 Uiso 1 1 calc GR . . . .
H35B H 0.427918 0.276866 0.512738 0.108 Uiso 1 1 calc GR . . . .
H35C H 0.400066 0.319281 0.544852 0.108 Uiso 1 1 calc GR . . . .
C36 C 0.44142(17) 0.38093(18) 0.44642(18) 0.0723(11) Uani 1 1 d . . . . .
H36A H 0.406778 0.390669 0.446243 0.108 Uiso 1 1 calc GR . . . .
H36B H 0.442864 0.352324 0.419781 0.108 Uiso 1 1 calc GR . . . .
H36C H 0.459563 0.411633 0.436006 0.108 Uiso 1 1 calc GR . . . .
C37 C 0.41282(13) 0.54385(13) 0.55321(14) 0.0544(6) Uani 1 1 d . U . . .
C38 C 0.38429(16) 0.54366(17) 0.51011(17) 0.0694(8) Uani 1 1 d . U . . .
C39A C 0.2960(4) 0.4982(5) 0.4356(4) 0.0937(16) Uani 0.567(8) 1 d . U P B 1
H39D H 0.276020 0.504351 0.464526 0.141 Uiso 0.567(8) 1 calc R . P B 1
H39E H 0.275029 0.501551 0.399017 0.141 Uiso 0.567(8) 1 calc R . P B 1
H39F H 0.310254 0.462660 0.439687 0.141 Uiso 0.567(8) 1 calc R . P B 1
C39B C 0.3166(6) 0.4759(6) 0.4277(6) 0.0941(18) Uani 0.433(8) 1 d . U P B 2
H39A H 0.294868 0.475322 0.391474 0.141 Uiso 0.433(8) 1 calc R . P B 2
H39B H 0.343481 0.450289 0.427903 0.141 Uiso 0.433(8) 1 calc R . P B 2
H39C H 0.297451 0.466521 0.456664 0.141 Uiso 0.433(8) 1 calc R . P B 2
C40A C 0.3174(3) 0.6120(4) 0.4293(3) 0.0825(11) Uani 0.567(8) 1 d . U P B 1
H40D H 0.344264 0.638053 0.432818 0.124 Uiso 0.567(8) 1 calc R . P B 1
H40E H 0.297800 0.613820 0.391879 0.124 Uiso 0.567(8) 1 calc R . P B 1
H40F H 0.296107 0.619726 0.456630 0.124 Uiso 0.567(8) 1 calc R . P B 1
C40B C 0.2814(4) 0.5754(6) 0.4617(5) 0.0900(16) Uani 0.433(8) 1 d . U P B 2
H40A H 0.256204 0.578361 0.428147 0.135 Uiso 0.433(8) 1 calc R . P B 2
H40B H 0.269267 0.552140 0.488393 0.135 Uiso 0.433(8) 1 calc R . P B 2
H40C H 0.288291 0.610456 0.478169 0.135 Uiso 0.433(8) 1 calc R . P B 2
C41A C 0.3886(5) 0.5453(5) 0.3942(5) 0.0868(15) Uani 0.567(8) 1 d . U P B 1
H41D H 0.412420 0.574074 0.404126 0.130 Uiso 0.567(8) 1 calc R . P B 1
H41E H 0.406316 0.511507 0.396834 0.130 Uiso 0.567(8) 1 calc R . P B 1
H41F H 0.371091 0.550398 0.356164 0.130 Uiso 0.567(8) 1 calc R . P B 1
C41B C 0.3880(7) 0.5274(6) 0.3915(7) 0.0865(17) Uani 0.433(8) 1 d . U P B 2
H41A H 0.369566 0.527162 0.353453 0.130 Uiso 0.433(8) 1 calc R . P B 2
H41B H 0.414660 0.553576 0.394657 0.130 Uiso 0.433(8) 1 calc R . P B 2
H41C H 0.402238 0.492342 0.400741 0.130 Uiso 0.433(8) 1 calc R . P B 2
C42 C 0.50157(12) 0.79018(12) 0.57571(12) 0.0460(6) Uani 1 1 d . . . . .
C43 C 0.48219(14) 0.81564(13) 0.53671(13) 0.0539(8) Uani 1 1 d . . . . .
C44 C 0.3933(3) 0.8287(4) 0.4474(2) 0.149(4) Uani 1 1 d . . . . .
H44A H 0.394954 0.791029 0.438724 0.223 Uiso 1 1 calc GR . . . .
H44B H 0.379573 0.848173 0.413610 0.223 Uiso 1 1 calc GR . . . .
H44C H 0.372004 0.833767 0.475268 0.223 Uiso 1 1 calc GR . . . .
C45 C 0.4556(3) 0.9246(2) 0.4947(2) 0.117(2) Uani 1 1 d . . . . .
H45A H 0.434814 0.929281 0.523175 0.176 Uiso 1 1 calc GR . . . .
H45B H 0.442253 0.945829 0.462038 0.176 Uiso 1 1 calc GR . . . .
H45C H 0.489483 0.936101 0.509398 0.176 Uiso 1 1 calc GR . . . .
C46 C 0.4954(2) 0.8423(2) 0.42191(19) 0.0939(16) Uani 1 1 d . . . . .
H46A H 0.528062 0.858234 0.434348 0.141 Uiso 1 1 calc GR . . . .
H46B H 0.479945 0.858586 0.386839 0.141 Uiso 1 1 calc GR . . . .
H46C H 0.499220 0.804328 0.416459 0.141 Uiso 1 1 calc GR . . . .
C47 C 0.60319(12) 0.80916(12) 0.62499(14) 0.0485(7) Uani 1 1 d . . . . .
C48 C 0.62653(13) 0.84473(13) 0.60979(16) 0.0558(8) Uani 1 1 d . . . . .
C49 C 0.6199(3) 0.9237(3) 0.5196(3) 0.126(3) Uani 1 1 d . . . . .
H49A H 0.612819 0.893488 0.494393 0.190 Uiso 1 1 calc GR . . . .
H49B H 0.637700 0.950765 0.502199 0.190 Uiso 1 1 calc GR . . . .
H49C H 0.588706 0.938386 0.527282 0.190 Uiso 1 1 calc GR . . . .
C50 C 0.6640(2) 0.9550(2) 0.6383(3) 0.120(3) Uani 1 1 d . . . . .
H50A H 0.631004 0.969564 0.639088 0.181 Uiso 1 1 calc GR . . . .
H50B H 0.685708 0.982835 0.628470 0.181 Uiso 1 1 calc GR . . . .
H50C H 0.677851 0.940839 0.675033 0.181 Uiso 1 1 calc GR . . . .
C51 C 0.72037(19) 0.8803(2) 0.5732(3) 0.0992(18) Uani 1 1 d . . . . .
H51A H 0.740392 0.867827 0.607896 0.149 Uiso 1 1 calc GR . . . .
H51B H 0.737052 0.910224 0.558909 0.149 Uiso 1 1 calc GR . . . .
H51C H 0.716264 0.851696 0.545883 0.149 Uiso 1 1 calc GR . . . .
C52 C 0.74742(13) 0.58394(14) 0.70860(17) 0.0587(9) Uani 1 1 d . . . . .
C53 C 0.78711(15) 0.58574(17) 0.6940(2) 0.0810(9) Uani 1 1 d . U . . .
C54A C 0.8346(3) 0.5708(5) 0.5890(5) 0.0918(16) Uani 0.538(14) 1 d . U P C 1
H54D H 0.866160 0.570669 0.575365 0.138 Uiso 0.538(14) 1 calc R . P C 1
H54E H 0.818594 0.536255 0.582186 0.138 Uiso 0.538(14) 1 calc R . P C 1
H54F H 0.812916 0.598149 0.569550 0.138 Uiso 0.538(14) 1 calc R . P C 1
C54B C 0.8362(4) 0.5408(6) 0.6078(7) 0.0899(18) Uani 0.462(14) 1 d . U P C 2
H54A H 0.812463 0.556937 0.577893 0.135 Uiso 0.462(14) 1 calc R . P C 2
H54B H 0.867644 0.534623 0.594884 0.135 Uiso 0.462(14) 1 calc R . P C 2
H54C H 0.822928 0.507056 0.618353 0.135 Uiso 0.462(14) 1 calc R . P C 2
C55A C 0.8711(4) 0.6600(4) 0.6722(7) 0.0832(15) Uani 0.538(14) 1 d . U P C 1
H55D H 0.902853 0.661504 0.658882 0.125 Uiso 0.538(14) 1 calc R . P C 1
H55E H 0.846910 0.682451 0.648791 0.125 Uiso 0.538(14) 1 calc R . P C 1
H55F H 0.875635 0.672471 0.710604 0.125 Uiso 0.538(14) 1 calc R . P C 1
C55B C 0.8687(5) 0.6486(5) 0.6589(6) 0.076(2) Uani 0.462(14) 1 d . U P C 2
H55A H 0.842374 0.669573 0.636826 0.114 Uiso 0.462(14) 1 calc R . P C 2
H55B H 0.879108 0.665452 0.695076 0.114 Uiso 0.462(14) 1 calc R . P C 2
H55C H 0.897001 0.646209 0.639453 0.114 Uiso 0.462(14) 1 calc R . P C 2
C56A C 0.8921(4) 0.5500(5) 0.7280(6) 0.0856(16) Uani 0.538(14) 1 d . U P C 1
H56D H 0.925123 0.548040 0.717941 0.128 Uiso 0.538(14) 1 calc R . P C 1
H56E H 0.893806 0.570020 0.762549 0.128 Uiso 0.538(14) 1 calc R . P C 1
H56F H 0.879959 0.514264 0.733176 0.128 Uiso 0.538(14) 1 calc R . P C 1
C56B C 0.8878(5) 0.5425(5) 0.7067(7) 0.0840(14) Uani 0.462(14) 1 d . U P C 2
H56A H 0.871544 0.508320 0.709463 0.126 Uiso 0.462(14) 1 calc R . P C 2
H56B H 0.916543 0.537665 0.688295 0.126 Uiso 0.462(14) 1 calc R . P C 2
H56C H 0.898651 0.556907 0.743917 0.126 Uiso 0.462(14) 1 calc R . P C 2
C57 C 0.71112(13) 0.48298(14) 0.72799(15) 0.0570(8) Uani 1 1 d . . . . .
C58 C 0.73817(17) 0.44571(17) 0.7269(2) 0.0739(9) Uani 1 1 d . U . . .
C59A C 0.8160(3) 0.3943(3) 0.6667(3) 0.0725(12) Uani 0.657(6) 1 d . U P A 1
H59A H 0.831355 0.428642 0.662137 0.109 Uiso 0.657(6) 1 calc R . P A 1
H59B H 0.841314 0.366599 0.669725 0.109 Uiso 0.657(6) 1 calc R . P A 1
H59C H 0.790251 0.387297 0.634436 0.109 Uiso 0.657(6) 1 calc R . P A 1
C59B C 0.8171(6) 0.3876(6) 0.6932(8) 0.084(2) Uani 0.343(6) 1 d . U P A 2
H59D H 0.800929 0.393845 0.654843 0.126 Uiso 0.343(6) 1 calc R . P A 2
H59E H 0.838197 0.417853 0.706422 0.126 Uiso 0.343(6) 1 calc R . P A 2
H59F H 0.837538 0.355653 0.694836 0.126 Uiso 0.343(6) 1 calc R . P A 2
C60A C 0.8361(3) 0.4099(3) 0.7930(3) 0.0750(12) Uani 0.657(6) 1 d . U P A 1
H60D H 0.852873 0.443019 0.787089 0.112 Uiso 0.657(6) 1 calc R . P A 1
H60E H 0.820256 0.413142 0.825805 0.112 Uiso 0.657(6) 1 calc R . P A 1
H60F H 0.860404 0.381117 0.798663 0.112 Uiso 0.657(6) 1 calc R . P A 1
C60B C 0.7951(6) 0.3675(6) 0.8072(7) 0.0942(18) Uani 0.343(6) 1 d . U P A 2
H60A H 0.816624 0.397284 0.820884 0.141 Uiso 0.343(6) 1 calc R . P A 2
H60B H 0.769021 0.363920 0.829812 0.141 Uiso 0.343(6) 1 calc R . P A 2
H60C H 0.814742 0.335010 0.809676 0.141 Uiso 0.343(6) 1 calc R . P A 2
C61A C 0.7576(3) 0.3324(3) 0.7441(3) 0.0729(12) Uani 0.657(6) 1 d . U P A 1
H61D H 0.781693 0.303520 0.746700 0.109 Uiso 0.657(6) 1 calc R . P A 1
H61E H 0.744847 0.335055 0.779081 0.109 Uiso 0.657(6) 1 calc R . P A 1
H61F H 0.730058 0.325227 0.713723 0.109 Uiso 0.657(6) 1 calc R . P A 1
C61B C 0.7301(6) 0.3223(5) 0.7184(8) 0.089(2) Uani 0.343(6) 1 d . U P A 2
H61A H 0.713838 0.326258 0.679687 0.133 Uiso 0.343(6) 1 calc R . P A 2
H61B H 0.750686 0.290367 0.722088 0.133 Uiso 0.343(6) 1 calc R . P A 2
H61C H 0.704965 0.319277 0.742224 0.133 Uiso 0.343(6) 1 calc R . P A 2

loop_
_atom_site_aniso_label
_atom_site_aniso_U_11
_atom_site_aniso_U_22
_atom_site_aniso_U_33
_atom_site_aniso_U_23
_atom_site_aniso_U_13
_atom_site_aniso_U_12
Si1 0.0544(5) 0.0435(4) 0.0758(6) -0.0210(4) 0.0332(4) -0.0144(4)
Si2 0.0719(6) 0.0939(8) 0.0530(5) -0.0190(5) 0.0164(5) -0.0261(6)
Si3 0.1185(10) 0.0783(7) 0.0413(5) 0.0053(4) 0.0190(5) 0.0409(7)
Si4 0.0789(7) 0.0407(5) 0.1074(9) 0.0133(5) 0.0597(7) -0.0042(4)
Si5 0.0538(6) 0.0764(7) 0.1480(12) -0.0329(7) 0.0592(7) 0.0040(5)
Si6A 0.0507(9) 0.0401(8) 0.0804(10) -0.0028(6) 0.0240(7) 0.0097(7)
Si6B 0.075(3) 0.0570(18) 0.137(3) 0.0179(17) 0.047(2) 0.0337(18)
C1 0.0382(13) 0.0327(12) 0.0439(13) -0.0015(10) 0.0219(11) -0.0023(10)
C2 0.0475(15) 0.0310(12) 0.0486(14) 0.0026(10) 0.0273(12) 0.0000(10)
C3 0.0455(14) 0.0333(12) 0.0474(14) -0.0003(10) 0.0290(12) -0.0064(10)
C4 0.0498(15) 0.0330(13) 0.0598(17) -0.0019(12) 0.0320(13) -0.0077(11)
C5 0.0494(15) 0.0371(14) 0.0593(17) -0.0090(12) 0.0323(13) -0.0140(12)
C6 0.0459(15) 0.0385(14) 0.0534(15) -0.0083(11) 0.0273(12) -0.0157(11)
C7 0.0423(14) 0.0350(13) 0.0514(15) -0.0047(11) 0.0218(12) -0.0086(11)
C8 0.0397(13) 0.0317(12) 0.0480(14) -0.0043(10) 0.0267(11) -0.0067(10)
C9 0.0378(13) 0.0317(12) 0.0428(13) -0.0034(10) 0.0213(10) -0.0037(10)
C10 0.0361(12) 0.0310(11) 0.0426(13) -0.0053(10) 0.0215(10) -0.0042(9)
C11 0.0385(13) 0.0342(12) 0.0435(13) -0.0038(10) 0.0173(10) -0.0031(10)
C12 0.0427(14) 0.0327(12) 0.0450(13) -0.0019(10) 0.0202(11) -0.0016(10)
C13 0.0411(14) 0.0348(13) 0.0516(15) -0.0012(11) 0.0229(12) -0.0046(11)
C14 0.0346(13) 0.0366(13) 0.0578(16) -0.0017(11) 0.0225(11) -0.0043(10)
C15 0.0369(12) 0.0305(11) 0.0449(13) -0.0039(10) 0.0200(10) -0.0033(10)
C16 0.0356(12) 0.0319(12) 0.0462(13) -0.0031(10) 0.0210(10) -0.0007(10)
C17 0.0396(13) 0.0351(13) 0.0428(13) -0.0031(10) 0.0174(11) 0.0017(10)
C18 0.0383(13) 0.0376(13) 0.0540(15) -0.0074(11) 0.0185(12) 0.0000(11)
C19 0.0390(14) 0.0491(16) 0.0575(17) -0.0106(13) 0.0178(12) 0.0068(12)
C20 0.0485(16) 0.0425(15) 0.0503(15) -0.0029(12) 0.0152(12) 0.0095(12)
C21 0.0542(16) 0.0357(13) 0.0491(15) 0.0018(11) 0.0220(13) 0.0049(12)
C22 0.0454(14) 0.0352(13) 0.0424(13) 0.0014(10) 0.0204(11) 0.0019(11)
C23 0.067(2) 0.0384(14) 0.0540(16) 0.0085(12) 0.0322(15) 0.0019(13)
C24 0.075(2) 0.0515(18) 0.066(2) 0.0078(15) 0.0423(18) -0.0112(16)
C25 0.113(4) 0.066(2) 0.093(3) 0.022(2) 0.071(3) -0.002(2)
C26 0.0376(13) 0.0320(12) 0.0534(15) -0.0027(11) 0.0245(11) -0.0049(10)
C27 0.0459(15) 0.0350(13) 0.0541(15) -0.0032(11) 0.0261(12) -0.0038(11)
C28 0.0581(18) 0.0395(15) 0.077(2) -0.0068(14) 0.0374(16) 0.0012(13)
C29 0.0379(13) 0.0419(14) 0.0486(15) -0.0053(11) 0.0167(11) 0.0024(11)
C30 0.0527(17) 0.0585(18) 0.0484(16) -0.0009(14) 0.0157(13) 0.0042(14)
C31 0.072(2) 0.072(2) 0.058(2) -0.0100(17) 0.0091(17) 0.0152(19)
C32 0.0529(17) 0.0418(15) 0.0673(19) -0.0124(14) 0.0322(15) -0.0163(13)
C33 0.0562(18) 0.0412(15) 0.073(2) -0.0135(14) 0.0316(16) -0.0122(13)
C34 0.062(2) 0.0547(19) 0.093(3) -0.0223(19) 0.036(2) -0.0073(16)
C35 0.081(3) 0.0508(19) 0.095(3) -0.0195(19) 0.045(2) -0.0231(18)
C36 0.077(3) 0.070(2) 0.077(2) -0.021(2) 0.033(2) -0.009(2)
C37 0.0627(11) 0.0481(15) 0.0618(10) -0.0172(9) 0.0372(9) -0.0274(11)
C38 0.0734(12) 0.075(2) 0.0662(10) -0.0147(10) 0.0304(9) -0.0319(12)
C39A 0.091(2) 0.115(2) 0.079(3) -0.033(3) 0.025(2) -0.044(2)
C39B 0.092(4) 0.101(2) 0.091(4) -0.032(2) 0.020(3) -0.038(2)
C40A 0.076(2) 0.110(2) 0.062(3) -0.0163(16) 0.015(2) -0.0262(16)
C40B 0.0787(16) 0.108(3) 0.088(3) -0.013(3) 0.027(2) -0.020(2)
C41A 0.085(2) 0.117(4) 0.0630(14) -0.018(3) 0.024(2) -0.025(3)
C41B 0.092(3) 0.107(5) 0.0654(13) -0.021(3) 0.026(2) -0.021(3)
C42 0.0586(17) 0.0388(14) 0.0452(15) -0.0039(12) 0.0218(13) -0.0014(12)
C43 0.074(2) 0.0439(16) 0.0462(16) -0.0017(13) 0.0182(15) 0.0067(15)
C44 0.135(6) 0.230(9) 0.073(3) -0.034(4) -0.006(3) 0.088(6)
C45 0.195(7) 0.088(4) 0.077(3) 0.018(3) 0.044(4) 0.070(4)
C46 0.137(5) 0.098(4) 0.055(2) 0.012(2) 0.039(3) 0.017(3)
C47 0.0469(16) 0.0403(15) 0.0635(18) 0.0049(13) 0.0241(14) -0.0017(12)
C48 0.0528(18) 0.0463(16) 0.075(2) 0.0132(15) 0.0305(16) -0.0017(14)
C49 0.164(7) 0.095(4) 0.132(5) 0.062(4) 0.058(5) 0.032(4)
C50 0.107(4) 0.077(3) 0.203(7) -0.047(4) 0.096(5) -0.039(3)
C51 0.078(3) 0.072(3) 0.169(5) 0.003(3) 0.080(3) -0.013(2)
C52 0.0457(17) 0.0472(17) 0.089(2) -0.0195(16) 0.0286(16) 0.0011(13)
C53 0.0540(11) 0.0616(17) 0.139(2) -0.0382(16) 0.0501(14) -0.0001(11)
C54A 0.067(3) 0.078(5) 0.144(2) -0.034(2) 0.0582(14) 0.006(3)
C54B 0.066(3) 0.074(3) 0.142(2) -0.042(3) 0.0524(18) 0.006(2)
C55A 0.057(2) 0.072(2) 0.137(4) -0.0258(18) 0.060(3) 0.0043(15)
C55B 0.053(3) 0.0761(16) 0.113(6) -0.0364(16) 0.051(4) 0.0035(13)
C56A 0.0529(15) 0.066(4) 0.151(2) -0.028(3) 0.053(2) -0.001(2)
C56B 0.0552(17) 0.069(3) 0.142(2) -0.039(2) 0.055(2) 0.002(2)
C57 0.0544(18) 0.0525(18) 0.0654(19) -0.0070(15) 0.0137(15) 0.0124(15)
C58 0.0684(14) 0.0640(13) 0.091(2) -0.0067(14) 0.0184(13) 0.0176(13)
C59A 0.058(2) 0.066(3) 0.0961(16) -0.0015(16) 0.0201(17) 0.0129(19)
C59B 0.069(3) 0.067(4) 0.121(4) 0.007(4) 0.031(3) 0.023(3)
C60A 0.0679(16) 0.060(2) 0.0980(17) -0.008(2) 0.0169(18) 0.0171(16)
C60B 0.082(3) 0.078(5) 0.130(3) 0.023(2) 0.040(2) 0.033(2)
C61A 0.066(2) 0.0625(13) 0.094(3) -0.0052(16) 0.0243(19) 0.0131(13)
C61B 0.079(3) 0.0604(15) 0.139(5) 0.012(3) 0.051(3) 0.030(3)

loop_
_atom_type_symbol
_atom_type_description
_atom_type_scat_dispersion_real
_atom_type_scat_dispersion_imag
_atom_type_scat_source
C C 0.0181 0.0091 'International Tables Vol C Tables 4.2.6.8 and 6.1.1.4'
H H 0.0000 0.0000 'International Tables Vol C Tables 4.2.6.8 and 6.1.1.4'
Si Si 0.2541 0.3302 'International Tables Vol C Tables 4.2.6.8 and 6.1.1.4'

loop_
_exptl_crystal_face_index_h
_exptl_crystal_face_index_k
_exptl_crystal_face_index_l
_exptl_crystal_face_perp_dist
1 5 4 0.0839
-1 -5 -4 0.0839
5 -1 -1 0.0807
-5 1 1 0.0807
0 -4 5 0.1066
0 4 -5 0.1066
1 -1 5 0.0624

loop_
_geom_angle_atom_site_label_1
_geom_angle_atom_site_label_2
_geom_angle_atom_site_label_3
_geom_angle
_geom_angle_site_symmetry_1
_geom_angle_site_symmetry_3
_geom_angle_publ_flag
C33 Si1 C34 107.82(17) . . ?
C33 Si1 C36 108.42(19) . . ?
C35 Si1 C33 109.26(16) . . ?
C35 Si1 C34 110.2(2) . . ?
C35 Si1 C36 110.2(2) . . ?
C36 Si1 C34 110.8(2) . . ?
C38 Si2 C39B 107.5(5) . . ?
C38 Si2 C40A 109.0(3) . . ?
C38 Si2 C40B 101.0(4) . . ?
C38 Si2 C41B 103.5(6) . . ?
C39A Si2 C38 112.8(4) . . ?
C39A Si2 C40A 109.7(5) . . ?
C39A Si2 C41A 121.2(5) . . ?
C39B Si2 C40B 93.9(6) . . ?
C39B Si2 C41B 86.6(7) . . ?
C41A Si2 C38 102.5(5) . . ?
C41A Si2 C40A 100.4(5) . . ?
C41B Si2 C40B 154.1(7) . . ?
C43 Si3 C44 109.3(3) . . ?
C43 Si3 C45 107.8(2) . . ?
C43 Si3 C46 108.1(2) . . ?
C44 Si3 C45 112.0(4) . . ?
C46 Si3 C44 108.5(3) . . ?
C46 Si3 C45 111.2(3) . . ?
C48 Si4 C49 105.6(3) . . ?
C48 Si4 C50 109.9(2) . . ?
C48 Si4 C51 109.61(19) . . ?
C50 Si4 C49 109.9(4) . . ?
C51 Si4 C49 109.7(3) . . ?
C51 Si4 C50 112.0(3) . . ?
C53 Si5 C54A 109.3(3) . . ?
C53 Si5 C54B 104.6(4) . . ?
C53 Si5 C55A 107.0(3) . . ?
C53 Si5 C56A 103.6(4) . . ?
C54A Si5 C55A 102.8(6) . . ?
C54A Si5 C56A 128.9(6) . . ?
C55B Si5 C53 113.1(4) . . ?
C55B Si5 C54B 117.6(6) . . ?
C56A Si5 C55A 103.5(6) . . ?
C56B Si5 C53 110.7(5) . . ?
C56B Si5 C54B 92.5(8) . . ?
C56B Si5 C55B 116.3(7) . . ?
C58 Si6A C59A 111.8(3) . . ?
C58 Si6A C60A 108.1(2) . . ?
C59A Si6A C60A 110.5(4) . . ?
C61A Si6A C58 104.7(3) . . ?
C61A Si6A C59A 113.9(3) . . ?
C61A Si6A C60A 107.6(4) . . ?
C58 Si6B C59B 97.9(5) . . ?
C60B Si6B C58 113.4(6) . . ?
C60B Si6B C59B 111.4(9) . . ?
C60B Si6B C61B 105.5(9) . . ?
C61B Si6B C58 117.1(5) . . ?
C61B Si6B C59B 111.6(8) . . ?
C9 C1 C2 108.4(2) . . ?
C9 C1 C16 108.1(2) . . ?
C16 C1 C2 108.3(2) . . ?
C3 C2 C1 103.5(2) . . ?
C3 C2 C22 110.3(2) . . ?
C3 C2 C23 112.9(2) . . ?
C22 C2 C1 103.2(2) . . ?
C22 C2 C23 111.2(2) . . ?
C23 C2 C1 115.1(2) . . ?
C4 C3 C2 127.6(3) . . ?
C8 C3 C2 112.4(2) . . ?
C8 C3 C4 120.0(3) . . ?
C3 C4 H4 119.9 . . ?
C3 C4 C5 120.2(3) . . ?
C5 C4 H4 119.9 . . ?
C4 C5 C6 119.5(3) . . ?
C4 C5 C32 120.9(3) . . ?
C6 C5 C32 119.6(3) . . ?
C5 C6 C37 121.6(3) . . ?
C7 C6 C5 119.3(3) . . ?
C7 C6 C37 119.0(3) . . ?
C6 C7 H7 120.1 . . ?
C8 C7 C6 119.9(3) . . ?
C8 C7 H7 120.1 . . ?
C3 C8 C9 112.1(3) . . ?
C7 C8 C3 121.0(2) . . ?
C7 C8 C9 126.9(3) . . ?
C8 C9 C1 103.5(2) . . ?
C8 C9 C26 110.8(2) . . ?
C10 C9 C1 104.2(2) . . ?
C10 C9 C8 111.5(2) . . ?
C10 C9 C26 111.9(2) . . ?
C26 C9 C1 114.5(2) . . ?
C11 C10 C9 127.6(2) . . ?
C11 C10 C15 120.8(2) . . ?
C15 C10 C9 111.6(2) . . ?
C10 C11 H11 120.0 . . ?
C10 C11 C12 120.0(3) . . ?
C12 C11 H11 120.0 . . ?
C11 C12 C13 119.3(3) . . ?
C11 C12 C42 119.7(3) . . ?
C13 C12 C42 121.0(2) . . ?
C12 C13 C47 120.4(3) . . ?
C14 C13 C12 119.7(2) . . ?
C14 C13 C47 119.9(3) . . ?
C13 C14 H14 120.1 . . ?
C13 C14 C15 119.9(3) . . ?
C15 C14 H14 120.1 . . ?
C10 C15 C14 120.3(3) . . ?
C10 C15 C16 112.5(2) . . ?
C14 C15 C16 127.2(2) . . ?
C15 C16 C1 103.4(2) . . ?
C15 C16 C17 113.1(2) . . ?
C15 C16 C29 110.6(2) . . ?
C17 C16 C1 104.0(2) . . ?
C17 C16 C29 111.2(2) . . ?
C29 C16 C1 114.1(2) . . ?
C18 C17 C16 127.1(2) . . ?
C18 C17 C22 121.1(2) . . ?
C22 C17 C16 111.7(2) . . ?
C17 C18 H18 120.6 . . ?
C17 C18 C19 118.8(3) . . ?
C19 C18 H18 120.6 . . ?
C18 C19 C52 121.0(3) . . ?
C20 C19 C18 119.6(3) . . ?
C20 C19 C52 119.4(3) . . ?
C19 C20 C57 119.2(3) . . ?
C21 C20 C19 120.0(3) . . ?
C21 C20 C57 120.8(3) . . ?
C20 C21 H21 120.1 . . ?
C22 C21 C20 119.9(3) . . ?
C22 C21 H21 120.1 . . ?
C17 C22 C2 112.4(2) . . ?
C21 C22 C2 127.2(3) . . ?
C21 C22 C17 120.4(3) . . ?
C2 C23 H23A 108.5 . . ?
C2 C23 H23B 108.5 . . ?
H23A C23 H23B 107.5 . . ?
C24 C23 C2 115.2(3) . . ?
C24 C23 H23A 108.5 . . ?
C24 C23 H23B 108.5 . . ?
C23 C24 H24A 109.2 . . ?
C23 C24 H24B 109.2 . . ?
C23 C24 C25 111.9(4) . . ?
H24A C24 H24B 107.9 . . ?
C25 C24 H24A 109.2 . . ?
C25 C24 H24B 109.2 . . ?
C24 C25 H25A 109.5 . . ?
C24 C25 H25B 109.5 . . ?
C24 C25 H25C 109.5 . . ?
H25A C25 H25B 109.5 . . ?
H25A C25 H25C 109.5 . . ?
H25B C25 H25C 109.5 . . ?
C9 C26 H26A 108.4 . . ?
C9 C26 H26B 108.4 . . ?
H26A C26 H26B 107.5 . . ?
C27 C26 C9 115.3(2) . . ?
C27 C26 H26A 108.4 . . ?
C27 C26 H26B 108.4 . . ?
C26 C27 H27A 109.1 . . ?
C26 C27 H27B 109.1 . . ?
H27A C27 H27B 107.9 . . ?
C28 C27 C26 112.3(2) . . ?
C28 C27 H27A 109.1 . . ?
C28 C27 H27B 109.1 . . ?
C27 C28 H28A 109.5 . . ?
C27 C28 H28B 109.5 . . ?
C27 C28 H28C 109.5 . . ?
H28A C28 H28B 109.5 . . ?
H28A C28 H28C 109.5 . . ?
H28B C28 H28C 109.5 . . ?
C16 C29 H29A 108.4 . . ?
C16 C29 H29B 108.4 . . ?
H29A C29 H29B 107.5 . . ?
C30 C29 C16 115.5(2) . . ?
C30 C29 H29A 108.4 . . ?
C30 C29 H29B 108.4 . . ?
C29 C30 H30A 109.0 . . ?
C29 C30 H30B 109.0 . . ?
H30A C30 H30B 107.8 . . ?
C31 C30 C29 112.9(3) . . ?
C31 C30 H30A 109.0 . . ?
C31 C30 H30B 109.0 . . ?
C30 C31 H31A 109.5 . . ?
C30 C31 H31B 109.5 . . ?
C30 C31 H31C 109.5 . . ?
H31A C31 H31B 109.5 . . ?
H31A C31 H31C 109.5 . . ?
H31B C31 H31C 109.5 . . ?
C33 C32 C5 178.5(3) . . ?
C32 C33 Si1 174.1(3) . . ?
Si1 C34 H34A 109.5 . . ?
Si1 C34 H34B 109.5 . . ?
Si1 C34 H34C 109.5 . . ?
H34A C34 H34B 109.5 . . ?
H34A C34 H34C 109.5 . . ?
H34B C34 H34C 109.5 . . ?
Si1 C35 H35A 109.5 . . ?
Si1 C35 H35B 109.5 . . ?
Si1 C35 H35C 109.5 . . ?
H35A C35 H35B 109.5 . . ?
H35A C35 H35C 109.5 . . ?
H35B C35 H35C 109.5 . . ?
Si1 C36 H36A 109.5 . . ?
Si1 C36 H36B 109.5 . . ?
Si1 C36 H36C 109.5 . . ?
H36A C36 H36B 109.5 . . ?
H36A C36 H36C 109.5 . . ?
H36B C36 H36C 109.5 . . ?
C38 C37 C6 177.5(4) . . ?
C37 C38 Si2 176.1(3) . . ?
Si2 C39A H39D 109.5 . . ?
Si2 C39A H39E 109.5 . . ?
Si2 C39A H39F 109.5 . . ?
H39D C39A H39E 109.5 . . ?
H39D C39A H39F 109.5 . . ?
H39E C39A H39F 109.5 . . ?
Si2 C39B H39A 109.5 . . ?
Si2 C39B H39B 109.5 . . ?
Si2 C39B H39C 109.5 . . ?
H39A C39B H39B 109.5 . . ?
H39A C39B H39C 109.5 . . ?
H39B C39B H39C 109.5 . . ?
Si2 C40A H40D 109.5 . . ?
Si2 C40A H40E 109.5 . . ?
Si2 C40A H40F 109.5 . . ?
H40D C40A H40E 109.5 . . ?
H40D C40A H40F 109.5 . . ?
H40E C40A H40F 109.5 . . ?
Si2 C40B H40A 109.5 . . ?
Si2 C40B H40B 109.5 . . ?
Si2 C40B H40C 109.5 . . ?
H40A C40B H40B 109.5 . . ?
H40A C40B H40C 109.5 . . ?
H40B C40B H40C 109.5 . . ?
Si2 C41A H41D 109.5 . . ?
Si2 C41A H41E 109.5 . . ?
Si2 C41A H41F 109.5 . . ?
H41D C41A H41E 109.5 . . ?
H41D C41A H41F 109.5 . . ?
H41E C41A H41F 109.5 . . ?
Si2 C41B H41A 109.5 . . ?
Si2 C41B H41B 109.5 . . ?
Si2 C41B H41C 109.5 . . ?
H41A C41B H41B 109.5 . . ?
H41A C41B H41C 109.5 . . ?
H41B C41B H41C 109.5 . . ?
C43 C42 C12 179.0(3) . . ?
C42 C43 Si3 176.1(3) . . ?
Si3 C44 H44A 109.5 . . ?
Si3 C44 H44B 109.5 . . ?
Si3 C44 H44C 109.5 . . ?
H44A C44 H44B 109.5 . . ?
H44A C44 H44C 109.5 . . ?
H44B C44 H44C 109.5 . . ?
Si3 C45 H45A 109.5 . . ?
Si3 C45 H45B 109.5 . . ?
Si3 C45 H45C 109.5 . . ?
H45A C45 H45B 109.5 . . ?
H45A C45 H45C 109.5 . . ?
H45B C45 H45C 109.5 . . ?
Si3 C46 H46A 109.5 . . ?
Si3 C46 H46B 109.5 . . ?
Si3 C46 H46C 109.5 . . ?
H46A C46 H46B 109.5 . . ?
H46A C46 H46C 109.5 . . ?
H46B C46 H46C 109.5 . . ?
C48 C47 C13 178.2(4) . . ?
C47 C48 Si4 176.9(3) . . ?
Si4 C49 H49A 109.5 . . ?
Si4 C49 H49B 109.5 . . ?
Si4 C49 H49C 109.5 . . ?
H49A C49 H49B 109.5 . . ?
H49A C49 H49C 109.5 . . ?
H49B C49 H49C 109.5 . . ?
Si4 C50 H50A 109.5 . . ?
Si4 C50 H50B 109.5 . . ?
Si4 C50 H50C 109.5 . . ?
H50A C50 H50B 109.5 . . ?
H50A C50 H50C 109.5 . . ?
H50B C50 H50C 109.5 . . ?
Si4 C51 H51A 109.5 . . ?
Si4 C51 H51B 109.5 . . ?
Si4 C51 H51C 109.5 . . ?
H51A C51 H51B 109.5 . . ?
H51A C51 H51C 109.5 . . ?
H51B C51 H51C 109.5 . . ?
C53 C52 C19 176.1(4) . . ?
C52 C53 Si5 176.6(4) . . ?
Si5 C54A H54D 109.5 . . ?
Si5 C54A H54E 109.5 . . ?
Si5 C54A H54F 109.5 . . ?
H54D C54A H54E 109.5 . . ?
H54D C54A H54F 109.5 . . ?
H54E C54A H54F 109.5 . . ?
Si5 C54B H54A 109.5 . . ?
Si5 C54B H54B 109.5 . . ?
Si5 C54B H54C 109.5 . . ?
H54A C54B H54B 109.5 . . ?
H54A C54B H54C 109.5 . . ?
H54B C54B H54C 109.5 . . ?
Si5 C55A H55D 109.5 . . ?
Si5 C55A H55E 109.5 . . ?
Si5 C55A H55F 109.5 . . ?
H55D C55A H55E 109.5 . . ?
H55D C55A H55F 109.5 . . ?
H55E C55A H55F 109.5 . . ?
Si5 C55B H55A 109.5 . . ?
Si5 C55B H55B 109.5 . . ?
Si5 C55B H55C 109.5 . . ?
H55A C55B H55B 109.5 . . ?
H55A C55B H55C 109.5 . . ?
H55B C55B H55C 109.5 . . ?
Si5 C56A H56D 109.5 . . ?
Si5 C56A H56E 109.5 . . ?
Si5 C56A H56F 109.5 . . ?
H56D C56A H56E 109.5 . . ?
H56D C56A H56F 109.5 . . ?
H56E C56A H56F 109.5 . . ?
Si5 C56B H56A 109.5 . . ?
Si5 C56B H56B 109.5 . . ?
Si5 C56B H56C 109.5 . . ?
H56A C56B H56B 109.5 . . ?
H56A C56B H56C 109.5 . . ?
H56B C56B H56C 109.5 . . ?
C58 C57 C20 178.2(5) . . ?
C57 C58 Si6A 170.9(4) . . ?
C57 C58 Si6B 163.1(5) . . ?
Si6A C59A H59A 109.5 . . ?
Si6A C59A H59B 109.5 . . ?
Si6A C59A H59C 109.5 . . ?
H59A C59A H59B 109.5 . . ?
H59A C59A H59C 109.5 . . ?
H59B C59A H59C 109.5 . . ?
Si6B C59B H59D 109.5 . . ?
Si6B C59B H59E 109.5 . . ?
Si6B C59B H59F 109.5 . . ?
H59D C59B H59E 109.5 . . ?
H59D C59B H59F 109.5 . . ?
H59E C59B H59F 109.5 . . ?
Si6A C60A H60D 109.5 . . ?
Si6A C60A H60E 109.5 . . ?
Si6A C60A H60F 109.5 . . ?
H60D C60A H60E 109.5 . . ?
H60D C60A H60F 109.5 . . ?
H60E C60A H60F 109.5 . . ?
Si6B C60B H60A 109.5 . . ?
Si6B C60B H60B 109.5 . . ?
Si6B C60B H60C 109.5 . . ?
H60A C60B H60B 109.5 . . ?
H60A C60B H60C 109.5 . . ?
H60B C60B H60C 109.5 . . ?
Si6A C61A H61D 109.5 . . ?
Si6A C61A H61E 109.5 . . ?
Si6A C61A H61F 109.5 . . ?
H61D C61A H61E 109.5 . . ?
H61D C61A H61F 109.5 . . ?
H61E C61A H61F 109.5 . . ?
Si6B C61B H61A 109.5 . . ?
Si6B C61B H61B 109.5 . . ?
Si6B C61B H61C 109.5 . . ?
H61A C61B H61B 109.5 . . ?
H61A C61B H61C 109.5 . . ?
H61B C61B H61C 109.5 . . ?

loop_
_geom_bond_atom_site_label_1
_geom_bond_atom_site_label_2
_geom_bond_distance
_geom_bond_site_symmetry_2
_geom_bond_publ_flag
Si1 C33 1.850(3) . ?
Si1 C34 1.873(4) . ?
Si1 C35 1.846(4) . ?
Si1 C36 1.855(5) . ?
Si2 C38 1.838(5) . ?
Si2 C39A 1.759(9) . ?
Si2 C39B 1.916(12) . ?
Si2 C40A 1.850(10) . ?
Si2 C40B 2.014(12) . ?
Si2 C41A 1.828(11) . ?
Si2 C41B 1.918(14) . ?
Si3 C43 1.832(3) . ?
Si3 C44 1.843(9) . ?
Si3 C45 1.871(6) . ?
Si3 C46 1.841(5) . ?
Si4 C48 1.835(3) . ?
Si4 C49 1.882(7) . ?
Si4 C50 1.849(6) . ?
Si4 C51 1.840(5) . ?
Si5 C53 1.842(4) . ?
Si5 C54A 1.952(11) . ?
Si5 C54B 1.852(11) . ?
Si5 C55A 2.000(12) . ?
Si5 C55B 1.739(14) . ?
Si5 C56A 1.963(14) . ?
Si5 C56B 1.724(15) . ?
Si6A C58 1.861(4) . ?
Si6A C59A 1.862(8) . ?
Si6A C60A 1.875(7) . ?
Si6A C61A 1.849(8) . ?
Si6B C58 1.888(6) . ?
Si6B C59B 1.896(17) . ?
Si6B C60B 1.732(18) . ?
Si6B C61B 1.792(18) . ?
C1 C2 1.569(4) . ?
C1 C9 1.557(4) . ?
C1 C16 1.565(3) . ?
C2 C3 1.513(4) . ?
C2 C22 1.528(4) . ?
C2 C23 1.536(4) . ?
C3 C4 1.396(4) . ?
C3 C8 1.386(4) . ?
C4 H4 0.9500 . ?
C4 C5 1.397(5) . ?
C5 C6 1.416(5) . ?
C5 C32 1.433(4) . ?
C6 C7 1.411(4) . ?
C6 C37 1.421(5) . ?
C7 H7 0.9500 . ?
C7 C8 1.379(4) . ?
C8 C9 1.525(3) . ?
C9 C10 1.517(3) . ?
C9 C26 1.545(3) . ?
C10 C11 1.372(4) . ?
C10 C15 1.388(4) . ?
C11 H11 0.9500 . ?
C11 C12 1.407(4) . ?
C12 C13 1.416(4) . ?
C12 C42 1.432(4) . ?
C13 C14 1.392(4) . ?
C13 C47 1.432(4) . ?
C14 H14 0.9500 . ?
C14 C15 1.393(4) . ?
C15 C16 1.519(4) . ?
C16 C17 1.521(3) . ?
C16 C29 1.546(4) . ?
C17 C18 1.386(4) . ?
C17 C22 1.388(4) . ?
C18 H18 0.9500 . ?
C18 C19 1.417(4) . ?
C19 C20 1.406(5) . ?
C19 C52 1.437(4) . ?
C20 C21 1.392(4) . ?
C20 C57 1.436(4) . ?
C21 H21 0.9500 . ?
C21 C22 1.385(4) . ?
C23 H23A 0.9900 . ?
C23 H23B 0.9900 . ?
C23 C24 1.515(5) . ?
C24 H24A 0.9900 . ?
C24 H24B 0.9900 . ?
C24 C25 1.522(5) . ?
C25 H25A 0.9800 . ?
C25 H25B 0.9800 . ?
C25 H25C 0.9800 . ?
C26 H26A 0.9900 . ?
C26 H26B 0.9900 . ?
C26 C27 1.528(4) . ?
C27 H27A 0.9900 . ?
C27 H27B 0.9900 . ?
C27 C28 1.520(4) . ?
C28 H28A 0.9800 . ?
C28 H28B 0.9800 . ?
C28 H28C 0.9800 . ?
C29 H29A 0.9900 . ?
C29 H29B 0.9900 . ?
C29 C30 1.527(4) . ?
C30 H30A 0.9900 . ?
C30 H30B 0.9900 . ?
C30 C31 1.500(5) . ?
C31 H31A 0.9800 . ?
C31 H31B 0.9800 . ?
C31 H31C 0.9800 . ?
C32 C33 1.209(4) . ?
C34 H34A 0.9800 . ?
C34 H34B 0.9800 . ?
C34 H34C 0.9800 . ?
C35 H35A 0.9800 . ?
C35 H35B 0.9800 . ?
C35 H35C 0.9800 . ?
C36 H36A 0.9800 . ?
C36 H36B 0.9800 . ?
C36 H36C 0.9800 . ?
C37 C38 1.200(6) . ?
C39A H39D 0.9800 . ?
C39A H39E 0.9800 . ?
C39A H39F 0.9800 . ?
C39B H39A 0.9800 . ?
C39B H39B 0.9800 . ?
C39B H39C 0.9800 . ?
C40A H40D 0.9800 . ?
C40A H40E 0.9800 . ?
C40A H40F 0.9800 . ?
C40B H40A 0.9800 . ?
C40B H40B 0.9800 . ?
C40B H40C 0.9800 . ?
C41A H41D 0.9800 . ?
C41A H41E 0.9800 . ?
C41A H41F 0.9800 . ?
C41B H41A 0.9800 . ?
C41B H41B 0.9800 . ?
C41B H41C 0.9800 . ?
C42 C43 1.197(5) . ?
C44 H44A 0.9800 . ?
C44 H44B 0.9800 . ?
C44 H44C 0.9800 . ?
C45 H45A 0.9800 . ?
C45 H45B 0.9800 . ?
C45 H45C 0.9800 . ?
C46 H46A 0.9800 . ?
C46 H46B 0.9800 . ?
C46 H46C 0.9800 . ?
C47 C48 1.200(4) . ?
C49 H49A 0.9800 . ?
C49 H49B 0.9800 . ?
C49 H49C 0.9800 . ?
C50 H50A 0.9800 . ?
C50 H50B 0.9800 . ?
C50 H50C 0.9800 . ?
C51 H51A 0.9800 . ?
C51 H51B 0.9800 . ?
C51 H51C 0.9800 . ?
C52 C53 1.203(5) . ?
C54A H54D 0.9800 . ?
C54A H54E 0.9800 . ?
C54A H54F 0.9800 . ?
C54B H54A 0.9800 . ?
C54B H54B 0.9800 . ?
C54B H54C 0.9800 . ?
C55A H55D 0.9800 . ?
C55A H55E 0.9800 . ?
C55A H55F 0.9800 . ?
C55B H55A 0.9800 . ?
C55B H55B 0.9800 . ?
C55B H55C 0.9800 . ?
C56A H56D 0.9800 . ?
C56A H56E 0.9800 . ?
C56A H56F 0.9800 . ?
C56B H56A 0.9800 . ?
C56B H56B 0.9800 . ?
C56B H56C 0.9800 . ?
C57 C58 1.203(5) . ?
C59A H59A 0.9800 . ?
C59A H59B 0.9800 . ?
C59A H59C 0.9800 . ?
C59B H59D 0.9800 . ?
C59B H59E 0.9800 . ?
C59B H59F 0.9800 . ?
C60A H60D 0.9800 . ?
C60A H60E 0.9800 . ?
C60A H60F 0.9800 . ?
C60B H60A 0.9800 . ?
C60B H60B 0.9800 . ?
C60B H60C 0.9800 . ?
C61A H61D 0.9800 . ?
C61A H61E 0.9800 . ?
C61A H61F 0.9800 . ?
C61B H61A 0.9800 . ?
C61B H61B 0.9800 . ?
C61B H61C 0.9800 . ?

loop_
_geom_torsion_atom_site_label_1
_geom_torsion_atom_site_label_2
_geom_torsion_atom_site_label_3
_geom_torsion_atom_site_label_4
_geom_torsion
_geom_torsion_site_symmetry_1
_geom_torsion_site_symmetry_2
_geom_torsion_site_symmetry_3
_geom_torsion_site_symmetry_4
_geom_torsion_publ_flag
C1 C2 C3 C4 175.0(2) . . . . ?
C1 C2 C3 C8 -3.7(3) . . . . ?
C1 C2 C22 C17 -5.7(3) . . . . ?
C1 C2 C22 C21 174.3(3) . . . . ?
C1 C2 C23 C24 62.5(4) . . . . ?
C1 C9 C10 C11 -178.5(2) . . . . ?
C1 C9 C10 C15 1.7(3) . . . . ?
C1 C9 C26 C27 64.9(3) . . . . ?
C1 C16 C17 C18 177.6(3) . . . . ?
C1 C16 C17 C22 -5.4(3) . . . . ?
C1 C16 C29 C30 63.8(3) . . . . ?
C2 C1 C9 C8 -3.2(2) . . . . ?
C2 C1 C9 C10 -119.9(2) . . . . ?
C2 C1 C9 C26 117.4(2) . . . . ?
C2 C1 C16 C15 120.1(2) . . . . ?
C2 C1 C16 C17 1.7(3) . . . . ?
C2 C1 C16 C29 -119.7(2) . . . . ?
C2 C3 C4 C5 -177.7(2) . . . . ?
C2 C3 C8 C7 179.9(2) . . . . ?
C2 C3 C8 C9 1.8(3) . . . . ?
C2 C23 C24 C25 -177.8(3) . . . . ?
C3 C2 C22 C17 104.3(3) . . . . ?
C3 C2 C22 C21 -75.7(4) . . . . ?
C3 C2 C23 C24 -56.0(4) . . . . ?
C3 C4 C5 C6 -2.0(4) . . . . ?
C3 C4 C5 C32 177.1(2) . . . . ?
C3 C8 C9 C1 1.0(3) . . . . ?
C3 C8 C9 C10 112.5(2) . . . . ?
C3 C8 C9 C26 -122.2(2) . . . . ?
C4 C3 C8 C7 1.1(4) . . . . ?
C4 C3 C8 C9 -177.0(2) . . . . ?
C4 C5 C6 C7 1.2(4) . . . . ?
C4 C5 C6 C37 179.4(2) . . . . ?
C5 C6 C7 C8 0.8(4) . . . . ?
C6 C7 C8 C3 -1.9(4) . . . . ?
C6 C7 C8 C9 175.9(2) . . . . ?
C7 C8 C9 C1 -177.0(2) . . . . ?
C7 C8 C9 C10 -65.5(3) . . . . ?
C7 C8 C9 C26 59.8(3) . . . . ?
C8 C3 C4 C5 0.9(4) . . . . ?
C8 C9 C10 C11 70.5(3) . . . . ?
C8 C9 C10 C15 -109.3(3) . . . . ?
C8 C9 C26 C27 -178.5(2) . . . . ?
C9 C1 C2 C3 4.2(2) . . . . ?
C9 C1 C2 C22 119.2(2) . . . . ?
C9 C1 C2 C23 -119.5(3) . . . . ?
C9 C1 C16 C15 2.8(2) . . . . ?
C9 C1 C16 C17 -115.6(2) . . . . ?
C9 C1 C16 C29 123.1(2) . . . . ?
C9 C10 C11 C12 178.1(2) . . . . ?
C9 C10 C15 C14 -178.0(2) . . . . ?
C9 C10 C15 C16 0.2(3) . . . . ?
C9 C26 C27 C28 -175.4(3) . . . . ?
C10 C9 C26 C27 -53.5(3) . . . . ?
C10 C11 C12 C13 0.1(4) . . . . ?
C10 C11 C12 C42 179.5(2) . . . . ?
C10 C15 C16 C1 -1.9(3) . . . . ?
C10 C15 C16 C17 110.0(2) . . . . ?
C10 C15 C16 C29 -124.5(2) . . . . ?
C11 C10 C15 C14 2.2(4) . . . . ?
C11 C10 C15 C16 -179.7(2) . . . . ?
C11 C12 C13 C14 1.7(4) . . . . ?
C11 C12 C13 C47 -176.2(3) . . . . ?
C12 C13 C14 C15 -1.6(4) . . . . ?
C13 C14 C15 C10 -0.3(4) . . . . ?
C13 C14 C15 C16 -178.2(2) . . . . ?
C14 C15 C16 C1 176.1(2) . . . . ?
C14 C15 C16 C17 -72.1(3) . . . . ?
C14 C15 C16 C29 53.5(3) . . . . ?
C15 C10 C11 C12 -2.0(4) . . . . ?
C15 C16 C17 C18 66.0(4) . . . . ?
C15 C16 C17 C22 -116.9(3) . . . . ?
C15 C16 C29 C30 179.9(2) . . . . ?
C16 C1 C2 C3 -112.9(2) . . . . ?
C16 C1 C2 C22 2.1(3) . . . . ?
C16 C1 C2 C23 123.4(3) . . . . ?
C16 C1 C9 C8 113.9(2) . . . . ?
C16 C1 C9 C10 -2.8(2) . . . . ?
C16 C1 C9 C26 -125.4(2) . . . . ?
C16 C17 C18 C19 174.7(3) . . . . ?
C16 C17 C22 C2 7.3(3) . . . . ?
C16 C17 C22 C21 -172.7(3) . . . . ?
C16 C29 C30 C31 -179.6(3) . . . . ?
C17 C16 C29 C30 -53.4(3) . . . . ?
C17 C18 C19 C20 -2.4(5) . . . . ?
C17 C18 C19 C52 177.6(3) . . . . ?
C18 C17 C22 C2 -175.5(3) . . . . ?
C18 C17 C22 C21 4.5(4) . . . . ?
C18 C19 C20 C21 4.6(5) . . . . ?
C18 C19 C20 C57 -174.0(3) . . . . ?
C19 C20 C21 C22 -2.3(5) . . . . ?
C20 C21 C22 C2 177.7(3) . . . . ?
C20 C21 C22 C17 -2.2(4) . . . . ?
C22 C2 C3 C4 65.2(3) . . . . ?
C22 C2 C3 C8 -113.5(2) . . . . ?
C22 C2 C23 C24 179.4(3) . . . . ?
C22 C17 C18 C19 -2.1(4) . . . . ?
C23 C2 C3 C4 -59.9(3) . . . . ?
C23 C2 C3 C8 121.4(3) . . . . ?
C23 C2 C22 C17 -129.6(3) . . . . ?
C23 C2 C22 C21 50.4(4) . . . . ?
C26 C9 C10 C11 -54.1(3) . . . . ?
C26 C9 C10 C15 126.0(2) . . . . ?
C29 C16 C17 C18 -59.2(4) . . . . ?
C29 C16 C17 C22 117.8(3) . . . . ?
C32 C5 C6 C7 -177.9(2) . . . . ?
C32 C5 C6 C37 0.3(4) . . . . ?
C37 C6 C7 C8 -177.5(2) . . . . ?
C42 C12 C13 C14 -177.7(3) . . . . ?
C42 C12 C13 C47 4.3(4) . . . . ?
C47 C13 C14 C15 176.4(3) . . . . ?
C52 C19 C20 C21 -175.4(3) . . . . ?
C52 C19 C20 C57 5.9(5) . . . . ?
C57 C20 C21 C22 176.3(3) . . . . ?
C59B Si6B C58 C57 177.8(16) . . . . ?
C60B Si6B C58 C57 -64.7(18) . . . . ?
C61B Si6B C58 C57 58.5(18) . . . . ?

loop_
_exptl_oxdiff_crystal_face_indexfrac_h
_exptl_oxdiff_crystal_face_indexfrac_k
_exptl_oxdiff_crystal_face_indexfrac_l
_exptl_oxdiff_crystal_face_x
_exptl_oxdiff_crystal_face_y
_exptl_oxdiff_crystal_face_z
0.9979 5.0388 3.9905 -0.4003 -0.0565 0.0622
-0.9979 -5.0388 -3.9905 0.4003 0.0565 -0.0622
5.0171 -1.0172 -0.9838 -0.0313 0.0241 -0.2865
-5.0171 1.0172 0.9838 0.0313 -0.0241 0.2865
-0.0312 -3.9752 5.0401 -0.0825 0.3937 0.0067
0.0312 3.9752 -5.0401 0.0825 -0.3937 -0.0067
0.9791 -0.9692 5.0267 -0.2195 0.2604 -0.0057

loop_
_smtbx_masks_void_nr
_smtbx_masks_void_average_x
_smtbx_masks_void_average_y
_smtbx_masks_void_average_z
_smtbx_masks_void_volume
_smtbx_masks_void_count_electrons
_smtbx_masks_void_content
1 -0.250 0.250 -0.111 2036.6 445.6 '2.5 C6H6'
2 0.250 0.750 0.527 2036.6 445.6 '2.5 C6H6'
3 0.250 0.250 -0.428 673.0 182.7 C6H6
4 0.750 0.750 -0.928 673.0 182.7 C6H6
